data_2016629
loop_
_publ_author_name
'Chojnacki, Jaroslaw'
'Ciborska, Anna'
'Wojnowski, Wieslaw'

_publ_section_title
;
 A study of chirality in
 bis(1,2-dimethoxyethane-\k^2^<i>O</i>,<i>O</i>')sodium
 bis(tri-<i>tert</i>-butoxysilanethiolato-\k^2^<i>O</i>,<i>S</i>)sodate
;
_journal_coeditor_code BG3075
_journal_issue 6
_journal_name_full 'Acta Crystallographica Section C'
_journal_page_first m240
_journal_page_last m242
_journal_paper_doi 10.1107/S0108270108015242
_journal_volume 64
_journal_year 2008
_chemical_formula_iupac '[Na (C4 H10 O2)2] [Na (C12 H27 O3 S1 Si1)2]'
_chemical_formula_moiety 'C8 H20 Na1 O4 + , C24 H54 Na1 O6 S2 Si2 -'
_chemical_formula_sum 'C32 H74 Na2 O10 S2 Si2'
_chemical_formula_weight 785.19
_chemical_name_systematic
;
bis(1,2-dimethoxyethane-\k^2^O,O')sodium
bis(tri-tert-butoxysilanethiolato-\k^2^O,S)sodate
;
_space_group_IT_number 14
_symmetry_cell_setting monoclinic
_symmetry_space_group_name_Hall '-P 2ybc'
_symmetry_space_group_name_H-M 'P 1 21/c 1'
_audit_creation_method 'WinGX routine CIF_UPDATE'
_cell_angle_alpha 90
_cell_angle_beta 91.003(5)
_cell_angle_gamma 90
_cell_formula_units_Z 4
_cell_length_a 15.5007(9)
_cell_length_b 17.4385(9)
_cell_length_c 17.2438(12)
_cell_measurement_reflns_used 5568
_cell_measurement_temperature 100(2)
_cell_measurement_theta_max 30
_cell_measurement_theta_min 2
_cell_volume 4660.4(5)
_computing_cell_refinement 'CrysAlis RED (Oxford Diffraction, 2005)'
_computing_data_collection 'CrysAlis CCD (Oxford Diffraction, 2005)'
_computing_data_reduction 'CrysAlis RED (Oxford Diffraction, 2005)'
_computing_molecular_graphics 'ORTEP-3 (Farrugia, 1997)'
_computing_publication_material 'WinGX (Farrugia, 1999)'
_computing_structure_refinement 'SHELXL97 (Sheldrick, 2008)'
_computing_structure_solution 'SHELXS97 (Sheldrick, 2008)'
_diffrn_ambient_temperature 100
_diffrn_measured_fraction_theta_full 0.974
_diffrn_measured_fraction_theta_max 0.964
_diffrn_measurement_device 'Oxford Diffraction KM4 CCD'
_diffrn_measurement_method '\w scans (0.75\% width)'
_diffrn_radiation_monochromator graphite
_diffrn_radiation_source 'Mo Ka radiation'
_diffrn_radiation_type MoK\a
_diffrn_radiation_wavelength 0.71073
_diffrn_reflns_av_R_equivalents 0.0347
_diffrn_reflns_limit_h_max 16
_diffrn_reflns_limit_h_min -20
_diffrn_reflns_limit_k_max 22
_diffrn_reflns_limit_k_min -23
_diffrn_reflns_limit_l_max 22
_diffrn_reflns_limit_l_min -11
_diffrn_reflns_number 28206
_diffrn_reflns_theta_full 25.00
_diffrn_reflns_theta_max 28.00
_diffrn_reflns_theta_min 2.64
_exptl_absorpt_coefficient_mu 0.228
_exptl_absorpt_correction_type none
_exptl_crystal_colour colourless
_exptl_crystal_density_diffrn 1.119
_exptl_crystal_density_method 'not measured'
_exptl_crystal_description prism
_exptl_crystal_F_000 1712
_exptl_crystal_size_max 0.37
_exptl_crystal_size_mid 0.25
_exptl_crystal_size_min 0.21
_refine_diff_density_max 0.413
_refine_diff_density_min -0.237
_refine_ls_extinction_method none
_refine_ls_goodness_of_fit_ref 1.074
_refine_ls_hydrogen_treatment constr
_refine_ls_matrix_type full
_refine_ls_number_parameters 455
_refine_ls_number_reflns 10852
_refine_ls_number_restraints 0
_refine_ls_restrained_S_all 1.074
_refine_ls_R_factor_gt 0.0491
_refine_ls_shift/su_max 0.01
_refine_ls_structure_factor_coef Fsqd
_refine_ls_weighting_details 'calc w = 1/[\s^2^(Fo^2^)+(0.0398P)^2^+4.1211P] where P=(Fo^2^+2Fc^2^)/3'
_refine_ls_weighting_scheme calc
_refine_ls_wR_factor_ref 0.1086
_reflns_number_gt 9706
_reflns_number_total 10852
_reflns_threshold_expression I>2\s(I)
_cod_data_source_file bg3075.cif
_cod_data_source_block I
_cod_original_sg_symbol_H-M 'P 21/c'
_cod_database_code 2016629
_cod_database_fobs_code 2016629

loop_
_symmetry_equiv_pos_as_xyz
'x, y, z'
'-x, y+1/2, -z+1/2'
'-x, -y, -z'
'x, -y-1/2, z-1/2'

loop_
_atom_site_type_symbol
_atom_site_label
_atom_site_fract_x
_atom_site_fract_y
_atom_site_fract_z
_atom_site_U_iso_or_equiv
_atom_site_adp_type
_atom_site_calc_flag
_atom_site_refinement_flags
_atom_site_occupancy
S S1 0.11047(3) 0.48300(2) 0.81179(2) 0.01705(9) Uani d . 1
Si Si1 0.10119(3) 0.39856(3) 0.72909(2) 0.01301(10) Uani d . 1
S S2 0.37997(3) 0.55740(2) 0.81598(2) 0.01870(10) Uani d . 1
Si Si2 0.38303(3) 0.65186(3) 0.74490(3) 0.01362(10) Uani d . 1
Na Na1 0.23997(5) 0.52796(4) 0.71783(4) 0.02184(16) Uani d . 1
Na Na2 0.25166(5) 0.50381(4) 0.92620(4) 0.01880(15) Uani d . 1
O O1 0.13065(8) 0.31160(7) 0.75447(7) 0.0165(2) Uani d . 1
O O2 0.00445(8) 0.38741(6) 0.68997(7) 0.0154(2) Uani d . 1
O O3 0.17228(8) 0.42071(7) 0.66042(6) 0.0160(2) Uani d . 1
O O4 0.37183(8) 0.73609(7) 0.78547(7) 0.0159(2) Uani d . 1
O O5 0.46992(8) 0.65923(7) 0.69155(7) 0.0179(3) Uani d . 1
O O6 0.29592(8) 0.64637(7) 0.68659(7) 0.0174(2) Uani d . 1
O O7 0.18204(9) 0.62111(7) 0.96255(7) 0.0210(3) Uani d . 1
O O8 0.14297(10) 0.47675(8) 1.02075(7) 0.0283(3) Uani d . 1
O O9 0.35733(10) 0.49795(8) 1.03234(8) 0.0314(3) Uani d . 1
O O10 0.32577(9) 0.38321(8) 0.92518(7) 0.0232(3) Uani d . 1
C C1 0.17845(15) 0.67563(11) 0.90046(11) 0.0279(4) Uani d . 1
H H1A 0.1434 0.6549 0.8575 0.033 Uiso calc R 1
H H1B 0.237 0.6859 0.8825 0.033 Uiso calc R 1
H H1C 0.1525 0.7234 0.9188 0.033 Uiso calc R 1
C C2 0.09752(13) 0.60309(11) 0.98924(11) 0.0248(4) Uani d . 1
H H2A 0.0617 0.5826 0.9459 0.03 Uiso calc R 1
H H2B 0.0694 0.6499 1.0091 0.03 Uiso calc R 1
C C3 0.10559(14) 0.54415(12) 1.05296(11) 0.0275(4) Uani d . 1
H H3A 0.1427 0.564 1.0958 0.033 Uiso calc R 1
H H3B 0.048 0.5323 1.0739 0.033 Uiso calc R 1
C C4 0.14787(16) 0.41511(13) 1.07449(12) 0.0343(5) Uani d . 1
H H4A 0.1829 0.4306 1.1197 0.041 Uiso calc R 1
H H4B 0.1744 0.3706 1.0497 0.041 Uiso calc R 1
H H4C 0.0897 0.4016 1.0911 0.041 Uiso calc R 1
C C5 0.32992(14) 0.35410(11) 0.84745(11) 0.0276(4) Uani d . 1
H H5A 0.3641 0.3891 0.8158 0.033 Uiso calc R 1
H H5B 0.2714 0.35 0.8253 0.033 Uiso calc R 1
H H5C 0.3571 0.3034 0.8482 0.033 Uiso calc R 1
C C6 0.40974(13) 0.39350(12) 0.95889(12) 0.0294(4) Uani d . 1
H H6A 0.4437 0.4291 0.9268 0.035 Uiso calc R 1
H H6B 0.4404 0.3437 0.9615 0.035 Uiso calc R 1
C C7 0.40033(15) 0.42574(12) 1.03901(12) 0.0327(5) Uani d . 1
H H7A 0.3663 0.3903 1.0712 0.039 Uiso calc R 1
H H7B 0.4578 0.4326 1.0639 0.039 Uiso calc R 1
C C8 0.35053(17) 0.53529(14) 1.10541(12) 0.0369(5) Uani d . 1
H H8A 0.3182 0.5026 1.1409 0.044 Uiso calc R 1
H H8B 0.3203 0.5842 1.0985 0.044 Uiso calc R 1
H H8C 0.4084 0.5447 1.1271 0.044 Uiso calc R 1
C C10 0.08819(12) 0.25183(10) 0.79776(10) 0.0198(4) Uani d . 1
C C11 0.16067(14) 0.19983(12) 0.82815(13) 0.0333(5) Uani d . 1
H H11A 0.194 0.1806 0.7845 0.04 Uiso calc R 1
H H11B 0.1358 0.1565 0.8563 0.04 Uiso calc R 1
H H11C 0.1987 0.2291 0.8632 0.04 Uiso calc R 1
C C12 0.03857(14) 0.28629(11) 0.86552(11) 0.0256(4) Uani d . 1
H H12A 0.0782 0.3163 0.8984 0.031 Uiso calc R 1
H H12B 0.0132 0.2449 0.8961 0.031 Uiso calc R 1
H H12C -0.0074 0.3197 0.8453 0.031 Uiso calc R 1
C C13 0.02809(14) 0.20815(11) 0.74279(11) 0.0272(4) Uani d . 1
H H13A -0.0155 0.2433 0.7213 0.033 Uiso calc R 1
H H13B -0.0004 0.1669 0.7712 0.033 Uiso calc R 1
H H13C 0.0615 0.1862 0.7005 0.033 Uiso calc R 1
C C20 -0.05848(12) 0.44211(10) 0.66180(9) 0.0170(3) Uani d . 1
C C21 -0.11022(13) 0.47248(11) 0.73007(10) 0.0231(4) Uani d . 1
H H21A -0.1371 0.4294 0.7571 0.028 Uiso calc R 1
H H21B -0.1552 0.5075 0.7108 0.028 Uiso calc R 1
H H21C -0.0716 0.5 0.7661 0.028 Uiso calc R 1
C C22 -0.11711(13) 0.39714(11) 0.60641(11) 0.0267(4) Uani d . 1
H H22A -0.0834 0.3784 0.5627 0.032 Uiso calc R 1
H H22B -0.1635 0.4306 0.587 0.032 Uiso calc R 1
H H22C -0.1421 0.3535 0.6339 0.032 Uiso calc R 1
C C23 -0.01430(13) 0.50810(10) 0.61906(10) 0.0209(4) Uani d . 1
H H23A 0.0229 0.5365 0.6555 0.025 Uiso calc R 1
H H23B -0.0582 0.5427 0.5972 0.025 Uiso calc R 1
H H23C 0.0207 0.4873 0.5772 0.025 Uiso calc R 1
C C30 0.20179(12) 0.37536(10) 0.59506(10) 0.0196(4) Uani d . 1
C C31 0.13027(13) 0.32443(11) 0.56144(10) 0.0249(4) Uani d . 1
H H31A 0.1102 0.2892 0.6016 0.03 Uiso calc R 1
H H31B 0.1526 0.2949 0.5178 0.03 Uiso calc R 1
H H31C 0.0821 0.3565 0.5433 0.03 Uiso calc R 1
C C32 0.22947(14) 0.43374(12) 0.53413(11) 0.0265(4) Uani d . 1
H H32A 0.1803 0.4664 0.5198 0.032 Uiso calc R 1
H H32B 0.2497 0.4067 0.4881 0.032 Uiso calc R 1
H H32C 0.2762 0.4656 0.5555 0.032 Uiso calc R 1
C C33 0.27847(15) 0.32709(14) 0.62233(12) 0.0333(5) Uani d . 1
H H33A 0.3226 0.3605 0.6456 0.04 Uiso calc R 1
H H33B 0.3027 0.2999 0.578 0.04 Uiso calc R 1
H H33C 0.2594 0.2898 0.6609 0.04 Uiso calc R 1
C C40 0.42887(12) 0.78526(10) 0.82943(10) 0.0179(3) Uani d . 1
C C41 0.48588(15) 0.73798(12) 0.88415(12) 0.0321(5) Uani d . 1
H H41A 0.4495 0.7077 0.9186 0.039 Uiso calc R 1
H H41B 0.5227 0.7723 0.9152 0.039 Uiso calc R 1
H H41C 0.5221 0.7035 0.8538 0.039 Uiso calc R 1
C C42 0.48319(15) 0.83098(12) 0.77301(12) 0.0314(5) Uani d . 1
H H42A 0.5183 0.7958 0.7425 0.038 Uiso calc R 1
H H42B 0.5211 0.8661 0.8021 0.038 Uiso calc R 1
H H42C 0.4452 0.8605 0.7382 0.038 Uiso calc R 1
C C43 0.37049(14) 0.83862(11) 0.87549(12) 0.0277(4) Uani d . 1
H H43A 0.334 0.8683 0.8395 0.033 Uiso calc R 1
H H43B 0.4061 0.8736 0.9069 0.033 Uiso calc R 1
H H43C 0.334 0.8081 0.9095 0.033 Uiso calc R 1
C C50 0.51798(13) 0.60245(10) 0.64907(11) 0.0225(4) Uani d . 1
C C51 0.45863(14) 0.54111(11) 0.61392(11) 0.0264(4) Uani d . 1
H H51A 0.4305 0.5128 0.6556 0.032 Uiso calc R 1
H H51B 0.4927 0.5055 0.5828 0.032 Uiso calc R 1
H H51C 0.4146 0.5656 0.5808 0.032 Uiso calc R 1
C C52 0.58426(15) 0.56598(13) 0.70438(13) 0.0348(5) Uani d . 1
H H52A 0.6219 0.6059 0.7262 0.042 Uiso calc R 1
H H52B 0.619 0.5288 0.676 0.042 Uiso calc R 1
H H52C 0.5543 0.5398 0.7464 0.042 Uiso calc R 1
C C53 0.56241(16) 0.64583(13) 0.58404(13) 0.0354(5) Uani d . 1
H H53A 0.5191 0.6734 0.5528 0.042 Uiso calc R 1
H H53B 0.5929 0.6094 0.5511 0.042 Uiso calc R 1
H H53C 0.6037 0.6825 0.6065 0.042 Uiso calc R 1
C C60 0.25821(13) 0.70408(10) 0.63528(10) 0.0207(4) Uani d . 1
C C61 0.32759(14) 0.74389(12) 0.58808(11) 0.0288(4) Uani d . 1
H H61A 0.3677 0.7708 0.6232 0.035 Uiso calc R 1
H H61B 0.3004 0.7809 0.5525 0.035 Uiso calc R 1
H H61C 0.3592 0.7056 0.5582 0.035 Uiso calc R 1
C C62 0.19649(17) 0.66017(13) 0.58162(13) 0.0393(6) Uani d . 1
H H62A 0.229 0.6227 0.5515 0.047 Uiso calc R 1
H H62B 0.1674 0.6962 0.5462 0.047 Uiso calc R 1
H H62C 0.1534 0.6335 0.6126 0.047 Uiso calc R 1
C C63 0.20836(14) 0.76242(13) 0.68312(12) 0.0299(4) Uani d . 1
H H63A 0.1657 0.7356 0.7145 0.036 Uiso calc R 1
H H63B 0.1788 0.7986 0.6483 0.036 Uiso calc R 1
H H63C 0.2486 0.7904 0.7173 0.036 Uiso calc R 1

loop_
_atom_site_aniso_label
_atom_site_aniso_U_11
_atom_site_aniso_U_22
_atom_site_aniso_U_33
_atom_site_aniso_U_12
_atom_site_aniso_U_13
_atom_site_aniso_U_23
S1 0.0174(2) 0.0183(2) 0.01536(18) -0.00195(16) -0.00216(15) -0.00468(15)
Si1 0.0140(2) 0.0125(2) 0.0125(2) -0.00087(16) -0.00135(16) -0.00029(15)
S2 0.0192(2) 0.0180(2) 0.01879(19) -0.00234(16) -0.00245(16) 0.00608(15)
Si2 0.0135(2) 0.0136(2) 0.0136(2) -0.00157(17) -0.00176(16) 0.00125(16)
Na1 0.0250(4) 0.0214(4) 0.0190(3) -0.0095(3) -0.0027(3) 0.0011(3)
Na2 0.0210(4) 0.0188(3) 0.0165(3) 0.0032(3) -0.0012(3) 0.0018(3)
O1 0.0163(6) 0.0144(6) 0.0187(6) 0.0005(5) 0.0005(5) 0.0029(4)
O2 0.0165(6) 0.0115(5) 0.0182(6) -0.0001(4) -0.0041(5) -0.0008(4)
O3 0.0167(6) 0.0175(6) 0.0137(5) -0.0015(5) 0.0003(4) -0.0020(4)
O4 0.0139(6) 0.0159(6) 0.0178(5) -0.0015(5) -0.0036(4) -0.0019(4)
O5 0.0187(7) 0.0155(6) 0.0197(6) 0.0001(5) 0.0032(5) -0.0009(4)
O6 0.0195(7) 0.0151(6) 0.0172(5) -0.0024(5) -0.0064(5) 0.0025(4)
O7 0.0233(7) 0.0190(6) 0.0207(6) -0.0011(5) 0.0009(5) 0.0004(5)
O8 0.0424(9) 0.0224(7) 0.0202(6) -0.0020(6) 0.0068(6) 0.0027(5)
O9 0.0433(10) 0.0240(7) 0.0264(7) 0.0052(6) -0.0148(6) 0.0013(5)
O10 0.0199(7) 0.0228(6) 0.0268(7) 0.0029(5) -0.0035(5) 0.0002(5)
C1 0.0410(13) 0.0171(9) 0.0257(9) 0.0026(8) 0.0028(8) 0.0019(7)
C2 0.0235(10) 0.0269(9) 0.0241(9) 0.0023(8) 0.0045(7) -0.0053(7)
C3 0.0312(11) 0.0309(10) 0.0207(9) -0.0064(8) 0.0086(8) -0.0049(7)
C4 0.0361(13) 0.0353(11) 0.0315(10) -0.0095(9) -0.0009(9) 0.0129(9)
C5 0.0324(12) 0.0187(9) 0.0316(10) 0.0050(8) 0.0001(8) -0.0019(7)
C6 0.0206(11) 0.0271(10) 0.0403(11) 0.0057(8) -0.0063(8) 0.0049(8)
C7 0.0348(13) 0.0256(10) 0.0371(11) 0.0033(9) -0.0151(9) 0.0078(8)
C8 0.0432(15) 0.0351(12) 0.0320(11) -0.0037(10) -0.0111(10) -0.0042(9)
C10 0.0221(10) 0.0160(8) 0.0214(8) -0.0018(7) 0.0019(7) 0.0051(6)
C11 0.0300(12) 0.0244(10) 0.0455(12) 0.0035(8) 0.0011(9) 0.0175(9)
C12 0.0312(11) 0.0250(9) 0.0207(8) -0.0039(8) 0.0053(8) 0.0038(7)
C13 0.0335(12) 0.0184(9) 0.0297(10) -0.0073(8) 0.0012(8) -0.0010(7)
C20 0.0162(9) 0.0176(8) 0.0171(7) 0.0018(6) -0.0041(6) -0.0007(6)
C21 0.0221(10) 0.0258(9) 0.0213(8) 0.0042(7) 0.0009(7) -0.0004(7)
C22 0.0236(11) 0.0260(10) 0.0299(10) 0.0008(8) -0.0117(8) -0.0052(8)
C23 0.0228(10) 0.0187(8) 0.0213(8) 0.0029(7) -0.0016(7) 0.0036(7)
C30 0.0207(10) 0.0229(8) 0.0153(7) 0.0005(7) 0.0030(7) -0.0029(6)
C31 0.0298(11) 0.0261(9) 0.0190(8) -0.0041(8) 0.0034(7) -0.0081(7)
C32 0.0269(11) 0.0335(10) 0.0192(8) -0.0051(8) 0.0054(7) 0.0003(7)
C33 0.0289(12) 0.0426(12) 0.0284(10) 0.0141(10) 0.0005(8) -0.0025(9)
C40 0.0163(9) 0.0184(8) 0.0187(8) -0.0031(7) -0.0042(6) -0.0032(6)
C41 0.0339(13) 0.0289(10) 0.0328(10) -0.0007(9) -0.0189(9) -0.0037(8)
C42 0.0323(12) 0.0285(10) 0.0334(10) -0.0133(9) 0.0050(9) -0.0027(8)
C43 0.0296(11) 0.0253(9) 0.0284(9) -0.0032(8) 0.0024(8) -0.0097(8)
C50 0.0216(10) 0.0202(9) 0.0257(9) 0.0021(7) 0.0052(7) -0.0025(7)
C51 0.0297(11) 0.0209(9) 0.0287(9) -0.0005(8) 0.0036(8) -0.0065(7)
C52 0.0241(12) 0.0368(12) 0.0433(12) 0.0098(9) -0.0025(9) -0.0036(9)
C53 0.0392(13) 0.0311(11) 0.0367(11) -0.0025(9) 0.0205(10) -0.0023(9)
C60 0.0245(10) 0.0189(8) 0.0183(8) 0.0008(7) -0.0092(7) 0.0024(6)
C61 0.0385(13) 0.0262(10) 0.0216(9) 0.0031(8) -0.0010(8) 0.0094(7)
C62 0.0487(15) 0.0281(11) 0.0401(12) -0.0058(10) -0.0313(11) 0.0039(9)
C63 0.0245(11) 0.0355(11) 0.0296(10) 0.0096(9) -0.0063(8) 0.0009(8)

loop_
_atom_type_symbol
_atom_type_description
_atom_type_scat_dispersion_real
_atom_type_scat_dispersion_imag
_atom_type_scat_source
Na Na 0.0362 0.0249 'International Tables Vol C Tables 4.2.6.8 and 6.1.1.4'
S S 0.1246 0.1234 'International Tables Vol C Tables 4.2.6.8 and 6.1.1.4'
Si Si 0.0817 0.0704 'International Tables Vol C Tables 4.2.6.8 and 6.1.1.4'
O O 0.0106 0.006 'International Tables Vol C Tables 4.2.6.8 and 6.1.1.4'
C C 0.0033 0.0016 'International Tables Vol C Tables 4.2.6.8 and 6.1.1.4'
H H 0 0 'International Tables Vol C Tables 4.2.6.8 and 6.1.1.4'

loop_
_geom_angle_atom_site_label_1
_geom_angle_atom_site_label_2
_geom_angle_atom_site_label_3
_geom_angle
Si1 S1 Na1 80.58(2)
Si1 S1 Na2 126.60(3)
Na1 S1 Na2 79.38(2)
O1 Si1 O2 104.33(6)
O1 Si1 O3 102.59(6)
O2 Si1 O3 110.09(6)
O1 Si1 S1 117.49(5)
O2 Si1 S1 114.95(5)
O3 Si1 S1 106.64(5)
O1 Si1 Na1 119.67(5)
O2 Si1 Na1 133.10(5)
O3 Si1 Na1 47.80(4)
S1 Si1 Na1 59.03(2)
Si2 S2 Na1 79.08(2)
Si2 S2 Na2 131.77(3)
Na1 S2 Na2 78.70(2)
O4 Si2 O5 105.19(6)
O4 Si2 O6 102.58(6)
O5 Si2 O6 109.13(6)
O4 Si2 S2 117.44(5)
O5 Si2 S2 115.01(5)
O6 Si2 S2 106.62(5)
O4 Si2 Na1 127.14(5)
O5 Si2 Na1 123.70(5)
O6 Si2 Na1 46.15(4)
S2 Si2 Na1 60.73(2)
O6 Na1 O3 141.21(5)
O6 Na1 S1 133.01(5)
O3 Na1 S1 72.12(3)
O6 Na1 S2 71.57(4)
O3 Na1 S2 137.82(4)
S1 Na1 S2 105.52(3)
O6 Na1 Si2 31.51(3)
O3 Na1 Si2 157.20(4)
S1 Na1 Si2 129.80(3)
S2 Na1 Si2 40.194(15)
O6 Na1 Si1 157.30(5)
O3 Na1 Si1 31.84(3)
S1 Na1 Si1 40.388(15)
S2 Na1 Si1 128.83(3)
Si2 Na1 Si1 167.69(3)
O6 Na1 Na2 108.87(4)
O3 Na1 Na2 109.83(4)
S1 Na1 Na2 53.063(19)
S2 Na1 Na2 52.506(19)
Si2 Na1 Na2 84.78(2)
Si1 Na1 Na2 82.93(2)
O10 Na2 O7 165.28(5)
O10 Na2 O8 100.02(5)
O7 Na2 O8 70.59(5)
O10 Na2 O9 69.68(5)
O7 Na2 O9 97.98(5)
O8 Na2 O9 87.27(6)
O10 Na2 S2 86.80(4)
O7 Na2 S2 102.18(4)
O8 Na2 S2 172.66(4)
O9 Na2 S2 92.62(5)
O10 Na2 S1 103.76(4)
O7 Na2 S1 87.00(4)
O8 Na2 S1 84.78(4)
O9 Na2 S1 168.65(5)
S2 Na2 S1 96.30(2)
O10 Na2 Na1 96.34(4)
O7 Na2 Na1 98.34(4)
O8 Na2 Na1 132.11(5)
O9 Na2 Na1 140.52(5)
S2 Na2 Na1 48.791(18)
S1 Na2 Na1 47.556(18)
C10 O1 Si1 132.56(11)
C20 O2 Si1 131.77(10)
C30 O3 Si1 129.81(11)
C30 O3 Na1 127.80(10)
Si1 O3 Na1 100.35(6)
C40 O4 Si2 133.73(11)
C50 O5 Si2 131.47(11)
C60 O6 Si2 129.59(11)
C60 O6 Na1 127.74(10)
Si2 O6 Na1 102.34(6)
C2 O7 C1 111.26(15)
C2 O7 Na2 108.36(10)
C1 O7 Na2 112.46(10)
C4 O8 C3 112.75(15)
C4 O8 Na2 124.00(13)
C3 O8 Na2 113.28(11)
C8 O9 C7 111.93(16)
C8 O9 Na2 125.89(14)
C7 O9 Na2 113.83(12)
C6 O10 C5 111.67(15)
C6 O10 Na2 108.69(11)
C5 O10 Na2 110.27(11)
O7 C1 H1A 109.5
O7 C1 H1B 109.5
H1A C1 H1B 109.5
O7 C1 H1C 109.5
H1A C1 H1C 109.5
H1B C1 H1C 109.5
O7 C2 C3 108.62(16)
O7 C2 H2A 110
C3 C2 H2A 110
O7 C2 H2B 110
C3 C2 H2B 110
H2A C2 H2B 108.3
O8 C3 C2 107.87(14)
O8 C3 H3A 110.1
C2 C3 H3A 110.1
O8 C3 H3B 110.1
C2 C3 H3B 110.1
H3A C3 H3B 108.4
O8 C4 H4A 109.5
O8 C4 H4B 109.5
H4A C4 H4B 109.5
O8 C4 H4C 109.5
H4A C4 H4C 109.5
H4B C4 H4C 109.5
O10 C5 H5A 109.5
O10 C5 H5B 109.5
H5A C5 H5B 109.5
O10 C5 H5C 109.5
H5A C5 H5C 109.5
H5B C5 H5C 109.5
O10 C6 C7 108.63(17)
O10 C6 H6A 110
C7 C6 H6A 110
O10 C6 H6B 110
C7 C6 H6B 110
H6A C6 H6B 108.3
O9 C7 C6 107.98(16)
O9 C7 H7A 110.1
C6 C7 H7A 110.1
O9 C7 H7B 110.1
C6 C7 H7B 110.1
H7A C7 H7B 108.4
O9 C8 H8A 109.5
O9 C8 H8B 109.5
H8A C8 H8B 109.5
O9 C8 H8C 109.5
H8A C8 H8C 109.5
H8B C8 H8C 109.5
O1 C10 C13 108.55(14)
O1 C10 C11 105.42(15)
C13 C10 C11 110.78(16)
O1 C10 C12 110.46(14)
C13 C10 C12 111.17(16)
C11 C10 C12 110.29(16)
C10 C11 H11A 109.5
C10 C11 H11B 109.5
H11A C11 H11B 109.5
C10 C11 H11C 109.5
H11A C11 H11C 109.5
H11B C11 H11C 109.5
C10 C12 H12A 109.5
C10 C12 H12B 109.5
H12A C12 H12B 109.5
C10 C12 H12C 109.5
H12A C12 H12C 109.5
H12B C12 H12C 109.5
C10 C13 H13A 109.5
C10 C13 H13B 109.5
H13A C13 H13B 109.5
C10 C13 H13C 109.5
H13A C13 H13C 109.5
H13B C13 H13C 109.5
O2 C20 C22 105.25(14)
O2 C20 C21 109.27(13)
C22 C20 C21 110.20(16)
O2 C20 C23 110.67(14)
C22 C20 C23 110.56(15)
C21 C20 C23 110.74(14)
C20 C21 H21A 109.5
C20 C21 H21B 109.5
H21A C21 H21B 109.5
C20 C21 H21C 109.5
H21A C21 H21C 109.5
H21B C21 H21C 109.5
C20 C22 H22A 109.5
C20 C22 H22B 109.5
H22A C22 H22B 109.5
C20 C22 H22C 109.5
H22A C22 H22C 109.5
H22B C22 H22C 109.5
C20 C23 H23A 109.5
C20 C23 H23B 109.5
H23A C23 H23B 109.5
C20 C23 H23C 109.5
H23A C23 H23C 109.5
H23B C23 H23C 109.5
O3 C30 C33 108.35(14)
O3 C30 C31 111.95(14)
C33 C30 C31 110.68(17)
O3 C30 C32 105.40(14)
C33 C30 C32 110.66(17)
C31 C30 C32 109.68(15)
C30 C31 H31A 109.5
C30 C31 H31B 109.5
H31A C31 H31B 109.5
C30 C31 H31C 109.5
H31A C31 H31C 109.5
H31B C31 H31C 109.5
C30 C32 H32A 109.5
C30 C32 H32B 109.5
H32A C32 H32B 109.5
C30 C32 H32C 109.5
H32A C32 H32C 109.5
H32B C32 H32C 109.5
C30 C33 H33A 109.5
C30 C33 H33B 109.5
H33A C33 H33B 109.5
C30 C33 H33C 109.5
H33A C33 H33C 109.5
H33B C33 H33C 109.5
O4 C40 C42 108.49(14)
O4 C40 C41 110.39(14)
C42 C40 C41 110.96(17)
O4 C40 C43 105.81(15)
C42 C40 C43 110.60(16)
C41 C40 C43 110.45(16)
C40 C41 H41A 109.5
C40 C41 H41B 109.5
H41A C41 H41B 109.5
C40 C41 H41C 109.5
H41A C41 H41C 109.5
H41B C41 H41C 109.5
C40 C42 H42A 109.5
C40 C42 H42B 109.5
H42A C42 H42B 109.5
C40 C42 H42C 109.5
H42A C42 H42C 109.5
H42B C42 H42C 109.5
C40 C43 H43A 109.5
C40 C43 H43B 109.5
H43A C43 H43B 109.5
C40 C43 H43C 109.5
H43A C43 H43C 109.5
H43B C43 H43C 109.5
O5 C50 C53 106.01(15)
O5 C50 C52 108.38(15)
C53 C50 C52 110.96(18)
O5 C50 C51 111.60(15)
C53 C50 C51 109.36(16)
C52 C50 C51 110.45(17)
C50 C51 H51A 109.5
C50 C51 H51B 109.5
H51A C51 H51B 109.5
C50 C51 H51C 109.5
H51A C51 H51C 109.5
H51B C51 H51C 109.5
C50 C52 H52A 109.5
C50 C52 H52B 109.5
H52A C52 H52B 109.5
C50 C52 H52C 109.5
H52A C52 H52C 109.5
H52B C52 H52C 109.5
C50 C53 H53A 109.5
C50 C53 H53B 109.5
H53A C53 H53B 109.5
C50 C53 H53C 109.5
H53A C53 H53C 109.5
H53B C53 H53C 109.5
O6 C60 C62 105.22(14)
O6 C60 C61 111.05(15)
C62 C60 C61 110.18(17)
O6 C60 C63 109.49(14)
C62 C60 C63 110.12(18)
C61 C60 C63 110.65(16)
C60 C61 H61A 109.5
C60 C61 H61B 109.5
H61A C61 H61B 109.5
C60 C61 H61C 109.5
H61A C61 H61C 109.5
H61B C61 H61C 109.5
C60 C62 H62A 109.5
C60 C62 H62B 109.5
H62A C62 H62B 109.5
C60 C62 H62C 109.5
H62A C62 H62C 109.5
H62B C62 H62C 109.5
C60 C63 H63A 109.5
C60 C63 H63B 109.5
H63A C63 H63B 109.5
C60 C63 H63C 109.5
H63A C63 H63C 109.5
H63B C63 H63C 109.5

loop_
_geom_bond_atom_site_label_1
_geom_bond_atom_site_label_2
_geom_bond_distance
_geom_bond_publ_flag
Na1 S1 2.7172(9) y
Na1 S2 2.7765(9) y
Na1 O6 2.3070(14) y
Na1 O3 2.3542(14) y
Na2 S1 2.9431(8) y
Na2 S2 2.9281(8) y
Na2 O10 2.3965(15) y
Na2 O7 2.4012(14) y
Na2 O8 2.4116(15) y
Na2 O9 2.4368(16) y
S1 Si1 2.0533(6) ?
Si1 O1 1.6409(12) ?
Si1 O2 1.6450(13) ?
Si1 O3 1.6767(12) ?
S2 Si2 2.0542(6) ?
Si2 O4 1.6375(12) ?
Si2 O5 1.6494(13) ?
Si2 O6 1.6720(13) ?
Si2 Na1 3.1252(8) ?
O1 C10 1.447(2) ?
O2 C20 1.443(2) ?
O3 C30 1.457(2) ?
O4 C40 1.438(2) ?
O5 C50 1.446(2) ?
O6 C60 1.456(2) ?
O7 C2 1.431(2) ?
O7 C1 1.432(2) ?
O8 C4 1.420(2) ?
O8 C3 1.427(2) ?
O9 C8 1.424(3) ?
O9 C7 1.429(2) ?
O10 C6 1.427(3) ?
O10 C5 1.436(2) ?
C1 H1A 0.98 ?
C1 H1B 0.98 ?
C1 H1C 0.98 ?
C2 C3 1.508(3) ?
C2 H2A 0.99 ?
C2 H2B 0.99 ?
C3 H3A 0.99 ?
C3 H3B 0.99 ?
C4 H4A 0.98 ?
C4 H4B 0.98 ?
C4 H4C 0.98 ?
C5 H5A 0.98 ?
C5 H5B 0.98 ?
C5 H5C 0.98 ?
C6 C7 1.501(3) ?
C6 H6A 0.99 ?
C6 H6B 0.99 ?
C7 H7A 0.99 ?
C7 H7B 0.99 ?
C8 H8A 0.98 ?
C8 H8B 0.98 ?
C8 H8C 0.98 ?
C10 C13 1.522(3) ?
C10 C11 1.529(3) ?
C10 C12 1.533(3) ?
C11 H11A 0.98 ?
C11 H11B 0.98 ?
C11 H11C 0.98 ?
C12 H12A 0.98 ?
C12 H12B 0.98 ?
C12 H12C 0.98 ?
C13 H13A 0.98 ?
C13 H13B 0.98 ?
C13 H13C 0.98 ?
C20 C22 1.524(2) ?
C20 C21 1.531(2) ?
C20 C23 1.534(2) ?
C21 H21A 0.98 ?
C21 H21B 0.98 ?
C21 H21C 0.98 ?
C22 H22A 0.98 ?
C22 H22B 0.98 ?
C22 H22C 0.98 ?
C23 H23A 0.98 ?
C23 H23B 0.98 ?
C23 H23C 0.98 ?
C30 C33 1.524(3) ?
C30 C31 1.527(3) ?
C30 C32 1.530(3) ?
C31 H31A 0.98 ?
C31 H31B 0.98 ?
C31 H31C 0.98 ?
C32 H32A 0.98 ?
C32 H32B 0.98 ?
C32 H32C 0.98 ?
C33 H33A 0.98 ?
C33 H33B 0.98 ?
C33 H33C 0.98 ?
C40 C42 1.523(3) ?
C40 C41 1.524(3) ?
C40 C43 1.530(3) ?
C41 H41A 0.98 ?
C41 H41B 0.98 ?
C41 H41C 0.98 ?
C42 H42A 0.98 ?
C42 H42B 0.98 ?
C42 H42C 0.98 ?
C43 H43A 0.98 ?
C43 H43B 0.98 ?
C43 H43C 0.98 ?
C50 C53 1.527(3) ?
C50 C52 1.528(3) ?
C50 C51 1.529(3) ?
C51 H51A 0.98 ?
C51 H51B 0.98 ?
C51 H51C 0.98 ?
C52 H52A 0.98 ?
C52 H52B 0.98 ?
C52 H52C 0.98 ?
C53 H53A 0.98 ?
C53 H53B 0.98 ?
C53 H53C 0.98 ?
C60 C62 1.525(3) ?
C60 C61 1.527(3) ?
C60 C63 1.528(3) ?
C61 H61A 0.98 ?
C61 H61B 0.98 ?
C61 H61C 0.98 ?
C62 H62A 0.98 ?
C62 H62B 0.98 ?
C62 H62C 0.98 ?
C63 H63A 0.98 ?
C63 H63B 0.98 ?
C63 H63C 0.98 ?

loop_
_geom_torsion_atom_site_label_1
_geom_torsion_atom_site_label_2
_geom_torsion_atom_site_label_3
_geom_torsion_atom_site_label_4
_geom_torsion
_geom_torsion_publ_flag
Na1 S1 Si1 O1 109.79(6) ?
Na2 S1 Si1 O1 40.64(6) ?
Na1 S1 Si1 O2 -126.85(5) ?
Na2 S1 Si1 O2 164.01(5) ?
Na1 S1 Si1 O3 -4.54(5) ?
Na2 S1 Si1 O3 -73.69(6) ?
Na2 S1 Si1 Na1 -69.15(3) ?
Na1 S2 Si2 O4 119.26(6) ?
Na2 S2 Si2 O4 55.36(7) ?
Na1 S2 Si2 O5 -116.12(6) ?
Na2 S2 Si2 O5 179.98(5) ?
Na1 S2 Si2 O6 4.99(5) ?
Na2 S2 Si2 O6 -58.91(6) ?
Na2 S2 Si2 Na1 -63.90(3) ?
Si1 S1 Na1 O6 148.26(6) ?
Na2 S1 Na1 O6 -81.49(6) ?
Si1 S1 Na1 O3 3.26(4) ?
Na2 S1 Na1 O3 133.50(4) ?
Si1 S1 Na1 S2 -132.68(3) ?
Na2 S1 Na1 S2 -2.43(3) ?
Si1 S1 Na1 Si2 -169.50(4) ?
Na2 S1 Na1 Si2 -39.25(4) ?
Na2 S1 Na1 Si1 130.25(3) ?
Si1 S1 Na1 Na2 -130.25(3) ?
Si2 S2 Na1 O6 -3.65(4) ?
Na2 S2 Na1 O6 133.27(4) ?
Si2 S2 Na1 O3 145.20(6) ?
Na2 S2 Na1 O3 -77.88(6) ?
Si2 S2 Na1 S1 -134.48(3) ?
Na2 S2 Na1 S1 2.45(3) ?
Na2 S2 Na1 Si2 136.92(3) ?
Si2 S2 Na1 Si1 -172.17(4) ?
Na2 S2 Na1 Si1 -35.25(4) ?
Si2 S2 Na1 Na2 -136.92(3) ?
O4 Si2 Na1 O6 69.59(8) ?
O5 Si2 Na1 O6 -84.59(8) ?
S2 Si2 Na1 O6 173.36(7) ?
O4 Si2 Na1 O3 157.76(11) ?
O5 Si2 Na1 O3 3.58(13) ?
O6 Si2 Na1 O3 88.17(12) ?
S2 Si2 Na1 O3 -98.47(11) ?
O4 Si2 Na1 S1 -40.28(7) ?
O5 Si2 Na1 S1 165.54(6) ?
O6 Si2 Na1 S1 -109.87(7) ?
S2 Si2 Na1 S1 63.49(4) ?
O4 Si2 Na1 S2 -103.77(6) ?
O5 Si2 Na1 S2 102.05(6) ?
O6 Si2 Na1 S2 -173.36(7) ?
O4 Si2 Na1 Si1 -73.93(16) ?
O5 Si2 Na1 Si1 131.90(15) ?
O6 Si2 Na1 Si1 -143.51(16) ?
S2 Si2 Na1 Si1 29.85(14) ?
O4 Si2 Na1 Na2 -70.81(6) ?
O5 Si2 Na1 Na2 135.02(6) ?
O6 Si2 Na1 Na2 -140.40(7) ?
S2 Si2 Na1 Na2 32.97(2) ?
O1 Si1 Na1 O6 168.57(11) ?
O2 Si1 Na1 O6 11.15(14) ?
O3 Si1 Na1 O6 88.82(12) ?
S1 Si1 Na1 O6 -85.30(11) ?
O1 Si1 Na1 O3 79.75(8) ?
O2 Si1 Na1 O3 -77.67(9) ?
S1 Si1 Na1 O3 -174.12(7) ?
O1 Si1 Na1 S1 -106.13(6) ?
O2 Si1 Na1 S1 96.45(7) ?
O3 Si1 Na1 S1 174.12(7) ?
O1 Si1 Na1 S2 -40.71(7) ?
O2 Si1 Na1 S2 161.86(6) ?
O3 Si1 Na1 S2 -120.47(7) ?
S1 Si1 Na1 S2 65.41(4) ?
O1 Si1 Na1 Si2 -65.06(16) ?
O2 Si1 Na1 Si2 137.51(14) ?
O3 Si1 Na1 Si2 -144.81(16) ?
S1 Si1 Na1 Si2 41.06(14) ?
O1 Si1 Na1 Na2 -68.19(5) ?
O2 Si1 Na1 Na2 134.38(6) ?
O3 Si1 Na1 Na2 -147.94(6) ?
S1 Si1 Na1 Na2 37.93(2) ?
Si2 S2 Na2 O10 165.36(4) ?
Na1 S2 Na2 O10 101.31(4) ?
Si2 S2 Na2 O7 -26.42(5) ?
Na1 S2 Na2 O7 -90.47(4) ?
Si2 S2 Na2 O9 -125.17(5) ?
Na1 S2 Na2 O9 170.78(4) ?
Si2 S2 Na2 S1 61.86(4) ?
Na1 S2 Na2 S1 -2.19(2) ?
Si2 S2 Na2 Na1 64.05(3) ?
Si1 S1 Na2 O10 -16.29(5) ?
Na1 S1 Na2 O10 -86.00(4) ?
Si1 S1 Na2 O7 173.88(4) ?
Na1 S1 Na2 O7 104.17(4) ?
Si1 S1 Na2 O8 -115.35(4) ?
Na1 S1 Na2 O8 174.94(4) ?
Si1 S1 Na2 O9 -69.7(2) ?
Na1 S1 Na2 O9 -139.4(2) ?
Si1 S1 Na2 S2 71.94(3) ?
Na1 S1 Na2 S2 2.23(2) ?
Si1 S1 Na2 Na1 69.71(3) ?
O6 Na1 Na2 O10 -126.98(6) ?
O3 Na1 Na2 O10 55.65(6) ?
S1 Na1 Na2 O10 102.86(4) ?
S2 Na1 Na2 O10 -80.09(4) ?
Si2 Na1 Na2 O10 -106.36(4) ?
Si1 Na1 Na2 O10 72.97(4) ?
O6 Na1 Na2 O7 52.04(6) ?
O3 Na1 Na2 O7 -125.33(5) ?
S1 Na1 Na2 O7 -78.12(4) ?
S2 Na1 Na2 O7 98.92(4) ?
Si2 Na1 Na2 O7 72.65(4) ?
Si1 Na1 Na2 O7 -108.02(4) ?
O6 Na1 Na2 O8 123.36(7) ?
O3 Na1 Na2 O8 -54.01(7) ?
S1 Na1 Na2 O8 -6.80(6) ?
S2 Na1 Na2 O8 170.25(6) ?
Si2 Na1 Na2 O8 143.98(6) ?
Si1 Na1 Na2 O8 -36.69(6) ?
O6 Na1 Na2 O9 -61.47(8) ?
O3 Na1 Na2 O9 121.16(7) ?
S1 Na1 Na2 O9 168.37(7) ?
S2 Na1 Na2 O9 -14.58(7) ?
Si2 Na1 Na2 O9 -40.85(7) ?
Si1 Na1 Na2 O9 138.48(7) ?
O6 Na1 Na2 S2 -46.89(4) ?
O3 Na1 Na2 S2 135.74(5) ?
S1 Na1 Na2 S2 -177.05(3) ?
Si2 Na1 Na2 S2 -26.271(17) ?
Si1 Na1 Na2 S2 153.06(3) ?
O6 Na1 Na2 S1 130.16(5) ?
O3 Na1 Na2 S1 -47.21(4) ?
S2 Na1 Na2 S1 177.05(3) ?
Si2 Na1 Na2 S1 150.78(3) ?
Si1 Na1 Na2 S1 -29.892(17) ?
O2 Si1 O1 C10 -49.80(16) ?
O3 Si1 O1 C10 -164.65(14) ?
S1 Si1 O1 C10 78.80(15) yes
Na1 Si1 O1 C10 147.02(13) ?
O1 Si1 O2 C20 174.60(13) ?
O3 Si1 O2 C20 -75.95(14) ?
S1 Si1 O2 C20 44.48(15) yes
Na1 Si1 O2 C20 -25.54(16) ?
O1 Si1 O3 C30 45.61(15) ?
O2 Si1 O3 C30 -64.99(15) ?
S1 Si1 O3 C30 169.69(13) yes
Na1 Si1 O3 C30 164.43(17) ?
O1 Si1 O3 Na1 -118.83(6) ?
O2 Si1 O3 Na1 130.58(6) ?
S1 Si1 O3 Na1 5.26(6) ?
O6 Na1 O3 C30 53.14(17) ?
S1 Na1 O3 C30 -168.88(13) ?
S2 Na1 O3 C30 -75.28(14) ?
Si2 Na1 O3 C30 -3.4(2) ?
Si1 Na1 O3 C30 -164.88(16) ?
Na2 Na1 O3 C30 -130.83(12) ?
O6 Na1 O3 Si1 -141.98(8) ?
S1 Na1 O3 Si1 -4.00(4) ?
S2 Na1 O3 Si1 89.60(7) ?
Si2 Na1 O3 Si1 161.52(8) ?
Na2 Na1 O3 Si1 34.05(6) ?
O5 Si2 O4 C40 -51.50(15) ?
O6 Si2 O4 C40 -165.61(14) ?
S2 Si2 O4 C40 77.90(15) yes
Na1 Si2 O4 C40 150.56(12) ?
O4 Si2 O5 C50 172.22(15) ?
O6 Si2 O5 C50 -78.33(16) ?
S2 Si2 O5 C50 41.41(16) yes
Na1 Si2 O5 C50 -28.88(17) ?
O4 Si2 O6 C60 43.70(15) ?
O5 Si2 O6 C60 -67.50(15) ?
S2 Si2 O6 C60 167.71(13) yes
Na1 Si2 O6 C60 173.75(17) ?
O4 Si2 O6 Na1 -130.05(6) ?
O5 Si2 O6 Na1 118.75(6) ?
S2 Si2 O6 Na1 -6.04(6) ?
O3 Na1 O6 C60 44.28(17) ?
S1 Na1 O6 C60 -75.11(14) ?
S2 Na1 O6 C60 -169.40(13) ?
Si2 Na1 O6 C60 -173.91(16) ?
Si1 Na1 O6 C60 -13.1(2) ?
Na2 Na1 O6 C60 -131.77(12) ?
O3 Na1 O6 Si2 -141.81(8) ?
S1 Na1 O6 Si2 98.80(7) ?
S2 Na1 O6 Si2 4.51(5) ?
Si1 Na1 O6 Si2 160.83(8) ?
Na2 Na1 O6 Si2 42.14(7) ?
O10 Na2 O7 C2 -77.2(3) ?
O8 Na2 O7 C2 -25.19(11) ?
O9 Na2 O7 C2 -109.42(11) ?
S2 Na2 O7 C2 156.14(10) ?
S1 Na2 O7 C2 60.33(11) ?
Na1 Na2 O7 C2 106.64(10) ?
O10 Na2 O7 C1 159.4(2) ?
O8 Na2 O7 C1 -148.59(13) ?
O9 Na2 O7 C1 127.18(13) ?
S2 Na2 O7 C1 32.73(13) ?
S1 Na2 O7 C1 -63.07(12) ?
Na1 Na2 O7 C1 -16.76(13) ?
O10 Na2 O8 C4 17.95(16) ?
O7 Na2 O8 C4 -150.32(16) ?
O9 Na2 O8 C4 -50.87(15) ?
S1 Na2 O8 C4 121.03(15) ?
Na1 Na2 O8 C4 126.06(14) ?
O10 Na2 O8 C3 160.89(13) ?
O7 Na2 O8 C3 -7.38(13) ?
O9 Na2 O8 C3 92.07(13) ?
S1 Na2 O8 C3 -96.03(13) ?
Na1 Na2 O8 C3 -91.00(13) ?
O10 Na2 O9 C8 -149.46(17) ?
O7 Na2 O9 C8 22.23(17) ?
O8 Na2 O9 C8 -47.73(16) ?
S2 Na2 O9 C8 124.93(16) ?
S1 Na2 O9 C8 -93.2(3) ?
Na1 Na2 O9 C8 135.86(15) ?
O10 Na2 O9 C7 -4.00(14) ?
O7 Na2 O9 C7 167.69(14) ?
O8 Na2 O9 C7 97.73(14) ?
S2 Na2 O9 C7 -89.62(14) ?
S1 Na2 O9 C7 52.2(3) ?
Na1 Na2 O9 C7 -78.69(16) ?
O7 Na2 O10 C6 -62.1(3) ?
O8 Na2 O10 C6 -111.13(12) ?
O9 Na2 O10 C6 -27.85(12) ?
S2 Na2 O10 C6 66.13(12) ?
S1 Na2 O10 C6 161.84(11) ?
Na1 Na2 O10 C6 114.05(11) ?
O7 Na2 O10 C5 175.2(2) ?
O8 Na2 O10 C5 126.15(12) ?
O9 Na2 O10 C5 -150.56(13) ?
S2 Na2 O10 C5 -56.58(12) ?
S1 Na2 O10 C5 39.13(13) ?
Na1 Na2 O10 C5 -8.66(12) ?
C1 O7 C2 C3 178.58(15) ?
Na2 O7 C2 C3 54.45(15) ?
C4 O8 C3 C2 -175.68(17) ?
Na2 O8 C3 C2 37.12(19) ?
O7 C2 C3 O8 -62.1(2) ?
C5 O10 C6 C7 178.63(15) ?
Na2 O10 C6 C7 56.76(17) ?
C8 O9 C7 C6 -176.18(19) ?
Na2 O9 C7 C6 33.5(2) ?
O10 C6 C7 O9 -60.7(2) ?
Si1 O1 C10 C13 83.14(18) ?
Si1 O1 C10 C11 -158.12(14) ?
Si1 O1 C10 C12 -39.0(2) ?
Si1 O2 C20 C22 159.01(13) ?
Si1 O2 C20 C21 -82.66(18) ?
Si1 O2 C20 C23 39.54(19) ?
Si1 O3 C30 C33 -87.80(18) ?
Na1 O3 C30 C33 72.68(18) ?
Si1 O3 C30 C31 34.5(2) ?
Na1 O3 C30 C31 -165.00(11) ?
Si1 O3 C30 C32 153.71(13) ?
Na1 O3 C30 C32 -45.81(19) ?
Si2 O4 C40 C42 82.76(19) ?
Si2 O4 C40 C41 -39.0(2) ?
Si2 O4 C40 C43 -158.54(13) ?
Si2 O5 C50 C53 154.27(15) ?
Si2 O5 C50 C52 -86.55(19) ?
Si2 O5 C50 C51 35.3(2) ?
Si2 O6 C60 C62 164.79(15) ?
Na1 O6 C60 C62 -22.9(2) ?
Si2 O6 C60 C61 45.6(2) ?
Na1 O6 C60 C61 -142.14(13) ?
Si2 O6 C60 C63 -76.89(19) ?
Na1 O6 C60 C63 95.38(16) ?
